data_7158337
loop_
_publ_author_name
'Eltyshev, Alexander K.'
'Agafonova, Irina A.'
'Minin, Artem S.'
'Pozdina, Varvara A.'
'Shevirin, Vadim A.'
'Slepukhin, Pavel A.'
'Benassi, Enrico'
'Belskaya, Nataliya P.'

_publ_section_title
;
 Photophysics, photochemistry and bioimaging application of 8-azapurine
 derivatives.
;
_journal_issue 45
_journal_name_full 'Organic &amp; biomolecular chemistry'
_journal_page_first 9880
_journal_page_last 9896
_journal_paper_doi 10.1039/d1ob01801a
_journal_volume 19
_journal_year 2021
_chemical_formula_moiety 'C16 H17 Cl3 N6 O2'
_chemical_formula_sum 'C16 H17 Cl3 N6 O2'
_chemical_formula_weight 431.70
_space_group_crystal_system monoclinic
_space_group_IT_number 14
_space_group_name_Hall '-P 2yn'
_space_group_name_H-M_alt 'P 1 21/n 1'
_atom_sites_solution_hydrogens mixed
_atom_sites_solution_primary dual
_audit_creation_date 2021-03-12
_audit_creation_method
;
Olex2 1.3
(compiled 2020.11.12 svn.r5f609507 for OlexSys, GUI svn.r6272)
;
_audit_update_record
;
2021-07-07 deposited with the CCDC.	2021-10-08 downloaded from the CCDC.
;
_cell_angle_alpha 90
_cell_angle_beta 101.790(7)
_cell_angle_gamma 90
_cell_formula_units_Z 4
_cell_length_a 8.1174(6)
_cell_length_b 18.2984(12)
_cell_length_c 12.9072(8)
_cell_measurement_reflns_used 2734
_cell_measurement_temperature 295(2)
_cell_measurement_theta_max 28.8970
_cell_measurement_theta_min 3.7160
_cell_volume 1876.7(2)
_computing_cell_refinement 'CrysAlisPro 1.171.39.38a (Rigaku OD, 2017)'
_computing_data_collection 'CrysAlisPro 1.171.39.38a (Rigaku OD, 2017)'
_computing_data_reduction 'CrysAlisPro 1.171.39.38a (Rigaku OD, 2017)'
_computing_molecular_graphics 'Olex2 1.3 (Dolomanov et al., 2009)'
_computing_publication_material 'Olex2 1.3 (Dolomanov et al., 2009)'
_computing_structure_refinement 'SHELXL 2018/3 (Sheldrick, 2015)'
_computing_structure_solution 'SHELXT 2018/2 (Sheldrick, 2018)'
_diffrn_ambient_temperature 295(2)
_diffrn_detector 'CCD plate'
_diffrn_detector_area_resol_mean 16.5253
_diffrn_detector_type Sapphire3
_diffrn_measured_fraction_theta_full 0.993
_diffrn_measured_fraction_theta_max 0.965
_diffrn_measurement_details
;
List of Runs (angles in degrees, time in seconds):

  # Type    Start    End  Width  t~exp~   \w     \q     \k     \f   Frames
#--------------------------------------------------------------------------
  1  \w     31.00  56.00   1.00   60.00    --   22.36-152.00 162.00   25
  2  \w     12.00  37.00   1.00   60.00    --   22.36-122.00 -37.00   25
  3  \w    -79.00 -33.00   1.00   60.00    --  -23.92 122.00  44.00   46
  4  \w    -76.00 -39.00   1.00   60.00    --  -23.92 152.00-155.00   37
  5  \w    -96.00   2.00   1.00   60.00    --  -23.92 -38.00  90.00   98
  6  \w    -93.00  -3.00   1.00   60.00    --  -23.92 -57.00-150.00   90
;
_diffrn_measurement_device 'four-circle diffractometer'
_diffrn_measurement_device_type 'Xcalibur, Sapphire3'
_diffrn_measurement_method '\w scans'
_diffrn_orient_matrix_type 'CrysAlisPro convention (1999,Acta A55,543-557)'
_diffrn_orient_matrix_UB_11 0.0056139000
_diffrn_orient_matrix_UB_12 0.0384750000
_diffrn_orient_matrix_UB_13 -0.0048292000
_diffrn_orient_matrix_UB_21 0.0382407000
_diffrn_orient_matrix_UB_22 0.0025012000
_diffrn_orient_matrix_UB_23 0.0544271000
_diffrn_orient_matrix_UB_31 0.0805008000
_diffrn_orient_matrix_UB_32 -0.0038700000
_diffrn_orient_matrix_UB_33 -0.0128336000
_diffrn_radiation_monochromator graphite
_diffrn_radiation_probe x-ray
_diffrn_radiation_type 'Mo K\a'
_diffrn_radiation_wavelength 0.71073
_diffrn_reflns_av_R_equivalents 0.0461
_diffrn_reflns_av_unetI/netI 0.0546
_diffrn_reflns_Laue_measured_fraction_full 0.993
_diffrn_reflns_Laue_measured_fraction_max 0.965
_diffrn_reflns_limit_h_max 10
_diffrn_reflns_limit_h_min -9
_diffrn_reflns_limit_k_max 25
_diffrn_reflns_limit_k_min -14
_diffrn_reflns_limit_l_max 17
_diffrn_reflns_limit_l_min -17
_diffrn_reflns_number 12805
_diffrn_reflns_point_group_measured_fraction_full 0.993
_diffrn_reflns_point_group_measured_fraction_max 0.965
_diffrn_reflns_theta_full 26.000
_diffrn_reflns_theta_max 29.124
_diffrn_reflns_theta_min 3.479
_diffrn_source 'fine-focus sealed X-ray tube'
_diffrn_source_type 'Enhance (Mo) X-ray Source'
_exptl_absorpt_coefficient_mu 0.514
_exptl_absorpt_correction_T_max 1.00000
_exptl_absorpt_correction_T_min 0.94421
_exptl_absorpt_correction_type multi-scan
_exptl_absorpt_process_details
;
CrysAlisPro 1.171.39.38a (Rigaku Oxford Diffraction, 2017)
Empirical absorption correction using spherical harmonics,
 implemented in SCALE3 ABSPACK scaling algorithm.
;
_exptl_crystal_colour orange
_exptl_crystal_colour_primary orange
_exptl_crystal_density_diffrn 1.528
_exptl_crystal_description block
_exptl_crystal_F_000 888
_exptl_crystal_size_max 0.45
_exptl_crystal_size_mid 0.29
_exptl_crystal_size_min 0.17
_refine_diff_density_max 0.361
_refine_diff_density_min -0.534
_refine_diff_density_rms 0.069
_refine_ls_extinction_method none
_refine_ls_goodness_of_fit_ref 1.048
_refine_ls_hydrogen_treatment mixed
_refine_ls_matrix_type full
_refine_ls_number_parameters 269
_refine_ls_number_reflns 4875
_refine_ls_number_restraints 0
_refine_ls_restrained_S_all 1.048
_refine_ls_R_factor_all 0.0959
_refine_ls_R_factor_gt 0.0591
_refine_ls_shift/su_max 0.001
_refine_ls_shift/su_mean 0.000
_refine_ls_structure_factor_coef Fsqd
_refine_ls_weighting_details 'w=1/[\s^2^(Fo^2^)+(0.1100P)^2^] where P=(Fo^2^+2Fc^2^)/3'
_refine_ls_weighting_scheme calc
_refine_ls_wR_factor_gt 0.1612
_refine_ls_wR_factor_ref 0.2073
_reflns_Friedel_coverage 0.000
_reflns_number_gt 3163
_reflns_number_total 4875
_reflns_threshold_expression 'I > 2\s(I)'
_cod_data_source_file d1ob01801a2.cif
_cod_data_source_block exp_933
_cod_depositor_comments 'Adding full bibliography for 7158337--7158338.cif.'
_cod_database_code 7158337
_shelx_shelxl_version_number 2018/3
_shelx_space_group_comment
;
The symmetry employed for this shelxl refinement is uniquely defined
by the following loop, which should always be used as a source of
symmetry information in preference to the above space-group names.
They are only intended as comments.
;
_shelx_estimated_absorpt_t_max 0.918
_shelx_estimated_absorpt_t_min 0.802
_reflns_odcompleteness_completeness 98.65
_reflns_odcompleteness_iscentric 1
_reflns_odcompleteness_theta 28.22
_olex2_refinement_description
;
1. Fixed Uiso
 At 1.2 times of:
  All C(H,H) groups
 At 1.5 times of:
  All C(H,H,H) groups
2.a Secondary CH2 refined with riding coordinates:
 C15(H15A,H15B), C13(H13A,H13B), C14(H14A,H14B), C16(H16A,H16B)
2.b Idealised Me refined as rotating group:
 C3(H3A,H3B,H3C)
;
_olex2_submission_special_instructions 'No special instructions were received'
_oxdiff_exptl_absorpt_empirical_details
;
Empirical correction (ABSPACK) includes:
- Absorption correction using spherical harmonics
- Frame scaling
;
_oxdiff_exptl_absorpt_empirical_full_max 1.099
_oxdiff_exptl_absorpt_empirical_full_min 0.937

loop_
_space_group_symop_operation_xyz
'x, y, z'
'-x+1/2, y+1/2, -z+1/2'
'-x, -y, -z'
'x-1/2, -y-1/2, z-1/2'

loop_
_atom_site_label
_atom_site_type_symbol
_atom_site_fract_x
_atom_site_fract_y
_atom_site_fract_z
_atom_site_U_iso_or_equiv
_atom_site_adp_type
_atom_site_occupancy
_atom_site_site_symmetry_order
_atom_site_calc_flag
_atom_site_refinement_flags_posn
_atom_site_refinement_flags_adp
_atom_site_refinement_flags_occupancy
_atom_site_disorder_assembly
_atom_site_disorder_group
Cl3 Cl 0.18094(10) 0.79117(4) 0.94559(7) 0.0573(3) Uani 1 1 d . . . . .
Cl1 Cl 0.28286(14) 0.67474(5) 1.09150(7) 0.0680(3) Uani 1 1 d . . . . .
Cl2 Cl 0.53395(10) 0.76455(6) 1.02815(8) 0.0697(3) Uani 1 1 d . . . . .
O1 O 0.0660(3) 0.37125(12) 0.84047(17) 0.0520(5) Uani 1 1 d . . . . .
O2 O 0.2331(3) 0.40480(13) 0.18074(16) 0.0582(6) Uani 1 1 d . . . . .
N3 N 0.3098(3) 0.60441(12) 0.89893(17) 0.0395(5) Uani 1 1 d . . . . .
N4 N 0.2914(3) 0.55232(12) 0.62304(17) 0.0384(5) Uani 1 1 d . . . . .
N5 N 0.3262(3) 0.58011(13) 0.53954(17) 0.0392(5) Uani 1 1 d . . . . .
N1 N 0.3795(3) 0.70953(13) 0.80857(19) 0.0424(5) Uani 1 1 d . . . . .
N2 N 0.4148(4) 0.70404(17) 0.6387(2) 0.0462(6) Uani 1 1 d . . . . .
N6 N 0.2871(3) 0.48941(13) 0.83166(18) 0.0460(6) Uani 1 1 d . . . . .
C2 C 0.3419(3) 0.67369(14) 0.8886(2) 0.0373(6) Uani 1 1 d . . . . .
C7 C 0.2867(3) 0.53335(15) 0.4500(2) 0.0374(6) Uani 1 1 d . . . . .
C4 C 0.3058(3) 0.56101(15) 0.8127(2) 0.0369(6) Uani 1 1 d . . . . .
C5 C 0.3247(3) 0.59402(14) 0.7148(2) 0.0351(5) Uani 1 1 d . . . . .
C6 C 0.3743(3) 0.66859(15) 0.7201(2) 0.0361(6) Uani 1 1 d . . . . .
C10 C 0.2423(4) 0.44561(16) 0.2701(2) 0.0434(6) Uani 1 1 d . . . . .
C11 C 0.3239(4) 0.51244(17) 0.2722(2) 0.0424(6) Uani 1 1 d . . . . .
C12 C 0.3463(3) 0.55575(17) 0.3603(2) 0.0415(6) Uani 1 1 d . . . . .
C1 C 0.3352(4) 0.72229(16) 0.9845(2) 0.0421(6) Uani 1 1 d . . . . .
C8 C 0.1987(4) 0.46821(17) 0.4449(2) 0.0464(7) Uani 1 1 d . . . . .
C15 C 0.0800(4) 0.43007(17) 0.9139(2) 0.0494(7) Uani 1 1 d . . . . .
H15A H 0.057387 0.412218 0.980373 0.059 Uiso 1 1 calc R U . . .
H15B H -0.003543 0.466926 0.886778 0.059 Uiso 1 1 calc R U . . .
C13 C 0.2753(4) 0.42816(15) 0.7576(2) 0.0443(7) Uani 1 1 d . . . . .
H13A H 0.359172 0.391576 0.785440 0.053 Uiso 1 1 calc R U . . .
H13B H 0.296333 0.445137 0.690321 0.053 Uiso 1 1 calc R U . . .
C9 C 0.1764(4) 0.42451(18) 0.3566(2) 0.0501(7) Uani 1 1 d . . . . .
C14 C 0.1029(4) 0.39546(17) 0.7422(2) 0.0477(7) Uani 1 1 d . . . . .
H14A H 0.020253 0.431547 0.710584 0.057 Uiso 1 1 calc R U . . .
H14B H 0.095175 0.354391 0.693928 0.057 Uiso 1 1 calc R U . . .
C16 C 0.2516(4) 0.46390(17) 0.9331(2) 0.0507(7) Uani 1 1 d . . . . .
H16A H 0.256555 0.504726 0.981618 0.061 Uiso 1 1 calc R U . . .
H16B H 0.335368 0.428246 0.964745 0.061 Uiso 1 1 calc R U . . .
C3 C 0.1668(5) 0.3334(2) 0.1794(3) 0.0667(10) Uani 1 1 d . . . . .
H3A H 0.171561 0.310341 0.113245 0.100 Uiso 1 1 calc R U . . .
H3B H 0.051934 0.335765 0.187477 0.100 Uiso 1 1 calc R U . . .
H3C H 0.231705 0.305558 0.236450 0.100 Uiso 1 1 calc R U . . .
H12 H 0.401(4) 0.6069(17) 0.363(2) 0.045(8) Uiso 1 1 d . . . . .
H8 H 0.151(4) 0.4545(19) 0.504(3) 0.054(9) Uiso 1 1 d . . . . .
H2A H 0.427(4) 0.746(2) 0.646(3) 0.047(10) Uiso 1 1 d . . . . .
H11 H 0.367(4) 0.5236(17) 0.214(3) 0.048(8) Uiso 1 1 d . . . . .
H9 H 0.119(4) 0.378(2) 0.353(3) 0.068(11) Uiso 1 1 d . . . . .
H2B H 0.405(5) 0.683(2) 0.586(3) 0.067(12) Uiso 1 1 d . . . . .

loop_
_atom_site_aniso_label
_atom_site_aniso_U_11
_atom_site_aniso_U_22
_atom_site_aniso_U_33
_atom_site_aniso_U_23
_atom_site_aniso_U_13
_atom_site_aniso_U_12
Cl3 0.0667(5) 0.0480(5) 0.0601(5) -0.0073(4) 0.0197(4) 0.0112(3)
Cl1 0.1156(8) 0.0526(5) 0.0429(4) -0.0039(3) 0.0330(5) -0.0082(5)
Cl2 0.0552(5) 0.0868(7) 0.0678(6) -0.0366(5) 0.0143(4) -0.0192(4)
O1 0.0706(14) 0.0436(13) 0.0466(12) -0.0059(9) 0.0235(10) -0.0157(10)
O2 0.0860(16) 0.0532(14) 0.0331(11) -0.0092(9) 0.0072(10) -0.0095(11)
N3 0.0544(13) 0.0320(12) 0.0336(11) -0.0036(9) 0.0122(10) -0.0035(10)
N4 0.0486(12) 0.0357(13) 0.0313(11) -0.0007(9) 0.0089(9) -0.0010(10)
N5 0.0503(13) 0.0364(13) 0.0313(11) -0.0026(9) 0.0095(10) 0.0003(9)
N1 0.0577(14) 0.0339(13) 0.0380(12) -0.0045(10) 0.0156(10) -0.0028(10)
N2 0.0715(17) 0.0335(15) 0.0373(13) -0.0014(11) 0.0201(12) -0.0073(12)
N6 0.0727(16) 0.0322(13) 0.0357(12) -0.0020(9) 0.0172(11) -0.0096(11)
C2 0.0460(14) 0.0320(15) 0.0346(13) -0.0056(10) 0.0098(11) -0.0016(10)
C7 0.0452(14) 0.0371(15) 0.0291(12) -0.0008(10) 0.0058(10) 0.0018(11)
C4 0.0449(14) 0.0326(14) 0.0344(13) -0.0013(10) 0.0110(11) -0.0031(11)
C5 0.0410(13) 0.0324(14) 0.0326(12) -0.0033(10) 0.0089(10) 0.0007(10)
C6 0.0421(13) 0.0341(14) 0.0333(13) -0.0011(10) 0.0109(10) 0.0013(10)
C10 0.0534(15) 0.0413(16) 0.0326(13) -0.0016(11) 0.0020(11) -0.0009(12)
C11 0.0502(15) 0.0468(17) 0.0312(13) 0.0005(11) 0.0106(11) -0.0024(12)
C12 0.0466(15) 0.0406(17) 0.0377(14) 0.0008(11) 0.0097(11) -0.0050(12)
C1 0.0528(16) 0.0384(16) 0.0370(14) -0.0071(11) 0.0137(12) -0.0035(12)
C8 0.0665(19) 0.0403(17) 0.0323(13) 0.0012(11) 0.0100(13) -0.0111(13)
C15 0.0685(19) 0.0441(18) 0.0394(15) 0.0017(12) 0.0199(14) -0.0015(14)
C13 0.0629(18) 0.0311(15) 0.0429(15) -0.0029(11) 0.0202(13) -0.0004(12)
C9 0.073(2) 0.0368(17) 0.0380(15) 0.0012(12) 0.0060(14) -0.0109(14)
C14 0.0648(19) 0.0405(16) 0.0388(15) -0.0064(12) 0.0133(13) -0.0067(13)
C16 0.080(2) 0.0392(17) 0.0334(14) 0.0013(12) 0.0116(14) -0.0084(14)
C3 0.087(2) 0.053(2) 0.055(2) -0.0173(17) 0.0033(18) -0.0075(17)

loop_
_atom_type_symbol
_atom_type_description
_atom_type_scat_dispersion_real
_atom_type_scat_dispersion_imag
_atom_type_scat_source
C C 0.0033 0.0016 'International Tables Vol C Tables 4.2.6.8 and 6.1.1.4'
H H 0.0000 0.0000 'International Tables Vol C Tables 4.2.6.8 and 6.1.1.4'
Cl Cl 0.1484 0.1585 'International Tables Vol C Tables 4.2.6.8 and 6.1.1.4'
N N 0.0061 0.0033 'International Tables Vol C Tables 4.2.6.8 and 6.1.1.4'
O O 0.0106 0.0060 'International Tables Vol C Tables 4.2.6.8 and 6.1.1.4'

loop_
_geom_angle_atom_site_label_1
_geom_angle_atom_site_label_2
_geom_angle_atom_site_label_3
_geom_angle
_geom_angle_site_symmetry_1
_geom_angle_site_symmetry_3
_geom_angle_publ_flag
C15 O1 C14 110.7(2) . . ?
C10 O2 C3 118.2(3) . . ?
C2 N3 C4 117.0(2) . . ?
N5 N4 C5 117.6(2) . . ?
N4 N5 C7 113.3(2) . . ?
C2 N1 C6 114.5(2) . . ?
C6 N2 H2A 116(3) . . ?
C6 N2 H2B 117(3) . . ?
H2A N2 H2B 126(4) . . ?
C4 N6 C13 128.4(2) . . ?
C4 N6 C16 121.3(2) . . ?
C13 N6 C16 109.8(2) . . ?
N3 C2 N1 130.4(2) . . ?
N3 C2 C1 116.1(2) . . ?
N1 C2 C1 113.4(2) . . ?
C12 C7 N5 115.9(2) . . ?
C8 C7 N5 125.8(2) . . ?
C8 C7 C12 118.3(3) . . ?
N3 C4 C5 119.0(2) . . ?
N6 C4 N3 113.7(2) . . ?
N6 C4 C5 127.3(2) . . ?
N4 C5 C4 118.8(2) . . ?
N4 C5 C6 124.9(2) . . ?
C6 C5 C4 116.2(2) . . ?
N1 C6 C5 122.0(2) . . ?
N2 C6 N1 115.1(3) . . ?
N2 C6 C5 122.9(2) . . ?
O2 C10 C11 116.2(3) . . ?
O2 C10 C9 124.4(3) . . ?
C9 C10 C11 119.4(3) . . ?
C10 C11 H11 116.3(19) . . ?
C12 C11 C10 120.6(3) . . ?
C12 C11 H11 123(2) . . ?
C7 C12 H12 116.9(17) . . ?
C11 C12 C7 120.5(3) . . ?
C11 C12 H12 122.5(17) . . ?
Cl1 C1 Cl3 107.71(15) . . ?
Cl1 C1 Cl2 108.43(16) . . ?
Cl2 C1 Cl3 108.87(16) . . ?
C2 C1 Cl3 108.86(19) . . ?
C2 C1 Cl1 113.65(19) . . ?
C2 C1 Cl2 109.22(18) . . ?
C7 C8 H8 119(2) . . ?
C9 C8 C7 121.3(3) . . ?
C9 C8 H8 120(2) . . ?
O1 C15 H15A 109.3 . . ?
O1 C15 H15B 109.3 . . ?
O1 C15 C16 111.6(2) . . ?
H15A C15 H15B 108.0 . . ?
C16 C15 H15A 109.3 . . ?
C16 C15 H15B 109.3 . . ?
N6 C13 H13A 109.9 . . ?
N6 C13 H13B 109.9 . . ?
N6 C13 C14 109.1(2) . . ?
H13A C13 H13B 108.3 . . ?
C14 C13 H13A 109.9 . . ?
C14 C13 H13B 109.9 . . ?
C10 C9 H9 118(2) . . ?
C8 C9 C10 119.9(3) . . ?
C8 C9 H9 122(2) . . ?
O1 C14 C13 111.4(2) . . ?
O1 C14 H14A 109.3 . . ?
O1 C14 H14B 109.3 . . ?
C13 C14 H14A 109.3 . . ?
C13 C14 H14B 109.3 . . ?
H14A C14 H14B 108.0 . . ?
N6 C16 C15 109.1(2) . . ?
N6 C16 H16A 109.9 . . ?
N6 C16 H16B 109.9 . . ?
C15 C16 H16A 109.9 . . ?
C15 C16 H16B 109.9 . . ?
H16A C16 H16B 108.3 . . ?
O2 C3 H3A 109.5 . . ?
O2 C3 H3B 109.5 . . ?
O2 C3 H3C 109.5 . . ?
H3A C3 H3B 109.5 . . ?
H3A C3 H3C 109.5 . . ?
H3B C3 H3C 109.5 . . ?

loop_
_geom_bond_atom_site_label_1
_geom_bond_atom_site_label_2
_geom_bond_distance
_geom_bond_site_symmetry_2
_geom_bond_publ_flag
Cl3 C1 1.775(3) . ?
Cl1 C1 1.757(3) . ?
Cl2 C1 1.774(3) . ?
O1 C15 1.423(4) . ?
O1 C14 1.432(3) . ?
O2 C10 1.364(3) . ?
O2 C3 1.412(4) . ?
N3 C2 1.306(3) . ?
N3 C4 1.363(3) . ?
N4 N5 1.275(3) . ?
N4 C5 1.388(3) . ?
N5 C7 1.421(3) . ?
N1 C2 1.312(3) . ?
N1 C6 1.359(3) . ?
N2 C6 1.332(3) . ?
N2 H2A 0.78(3) . ?
N2 H2B 0.78(4) . ?
N6 C4 1.347(4) . ?
N6 C13 1.463(3) . ?
N6 C16 1.473(3) . ?
C2 C1 1.533(4) . ?
C7 C12 1.404(4) . ?
C7 C8 1.385(4) . ?
C4 C5 1.436(4) . ?
C5 C6 1.420(4) . ?
C10 C11 1.388(4) . ?
C10 C9 1.388(4) . ?
C11 C12 1.367(4) . ?
C11 H11 0.92(3) . ?
C12 H12 1.03(3) . ?
C8 C9 1.374(4) . ?
C8 H8 0.95(3) . ?
C15 H15A 0.9700 . ?
C15 H15B 0.9700 . ?
C15 C16 1.498(4) . ?
C13 H13A 0.9700 . ?
C13 H13B 0.9700 . ?
C13 C14 1.497(4) . ?
C9 H9 0.97(4) . ?
C14 H14A 0.9700 . ?
C14 H14B 0.9700 . ?
C16 H16A 0.9700 . ?
C16 H16B 0.9700 . ?
C3 H3A 0.9600 . ?
C3 H3B 0.9600 . ?
C3 H3C 0.9600 . ?

loop_
_geom_torsion_atom_site_label_1
_geom_torsion_atom_site_label_2
_geom_torsion_atom_site_label_3
_geom_torsion_atom_site_label_4
_geom_torsion
_geom_torsion_site_symmetry_1
_geom_torsion_site_symmetry_2
_geom_torsion_site_symmetry_3
_geom_torsion_site_symmetry_4
_geom_torsion_publ_flag
O1 C15 C16 N6 57.7(3) . . . . ?
O2 C10 C11 C12 -177.0(3) . . . . ?
O2 C10 C9 C8 177.2(3) . . . . ?
N3 C2 C1 Cl3 -120.5(2) . . . . ?
N3 C2 C1 Cl1 -0.5(3) . . . . ?
N3 C2 C1 Cl2 120.7(2) . . . . ?
N3 C4 C5 N4 -168.8(2) . . . . ?
N3 C4 C5 C6 10.1(4) . . . . ?
N4 N5 C7 C12 -170.3(2) . . . . ?
N4 N5 C7 C8 8.5(4) . . . . ?
N4 C5 C6 N1 169.5(2) . . . . ?
N4 C5 C6 N2 -8.8(4) . . . . ?
N5 N4 C5 C4 -172.6(2) . . . . ?
N5 N4 C5 C6 8.5(4) . . . . ?
N5 C7 C12 C11 176.0(3) . . . . ?
N5 C7 C8 C9 -175.7(3) . . . . ?
N1 C2 C1 Cl3 59.4(3) . . . . ?
N1 C2 C1 Cl1 179.4(2) . . . . ?
N1 C2 C1 Cl2 -59.4(3) . . . . ?
N6 C4 C5 N4 12.7(4) . . . . ?
N6 C4 C5 C6 -168.4(3) . . . . ?
N6 C13 C14 O1 -58.2(3) . . . . ?
C2 N3 C4 N6 174.4(2) . . . . ?
C2 N3 C4 C5 -4.4(4) . . . . ?
C2 N1 C6 N2 -179.0(3) . . . . ?
C2 N1 C6 C5 2.6(4) . . . . ?
C7 C8 C9 C10 -0.2(5) . . . . ?
C4 N3 C2 N1 -3.5(4) . . . . ?
C4 N3 C2 C1 176.4(2) . . . . ?
C4 N6 C13 C14 -113.7(3) . . . . ?
C4 N6 C16 C15 114.7(3) . . . . ?
C4 C5 C6 N1 -9.4(4) . . . . ?
C4 C5 C6 N2 172.3(3) . . . . ?
C5 N4 N5 C7 -179.7(2) . . . . ?
C6 N1 C2 N3 4.4(4) . . . . ?
C6 N1 C2 C1 -175.5(2) . . . . ?
C10 C11 C12 C7 -0.1(5) . . . . ?
C11 C10 C9 C8 -2.8(5) . . . . ?
C12 C7 C8 C9 3.1(5) . . . . ?
C8 C7 C12 C11 -2.9(4) . . . . ?
C15 O1 C14 C13 57.7(3) . . . . ?
C13 N6 C4 N3 179.0(3) . . . . ?
C13 N6 C4 C5 -2.4(5) . . . . ?
C13 N6 C16 C15 -58.0(3) . . . . ?
C9 C10 C11 C12 3.0(5) . . . . ?
C14 O1 C15 C16 -57.5(3) . . . . ?
C16 N6 C4 N3 7.7(4) . . . . ?
C16 N6 C4 C5 -173.7(3) . . . . ?
C16 N6 C13 C14 58.3(3) . . . . ?
C3 O2 C10 C11 173.6(3) . . . . ?
C3 O2 C10 C9 -6.4(5) . . . . ?
